data_2210137
loop_
_publ_author_name
'Wang, Zi-Liang'
'Wei, Lin-Heng'

_publ_section_title
;
 4,4'-Bipyridinium disaccharinate dihydrate
;
_journal_coeditor_code BX2014
_journal_issue 9
_journal_name_full 'Acta Crystallographica Section E'
_journal_page_first o4014
_journal_page_last o4016
_journal_paper_doi 10.1107/S1600536806030121
_journal_volume 62
_journal_year 2006
_chemical_formula_iupac 'C10 H10 N2 2+ , 2C7 H4 N O3 S - , 2H2 O'
_chemical_formula_moiety 'C10 H10 N2 2+ , 2C7 H4 N O3 S - , 2H2 O'
_chemical_formula_sum 'C24 H22 N4 O8 S2'
_chemical_formula_weight 558.58
_chemical_name_common
;
4,4'-Bipyridinium disaccharinate dihydrate
;
_chemical_name_systematic
;
4,4'-Bipyridinium bis(2,3-dihydro-1,1,3-trioxo-1,2-benzothiazolate) dihydrate
;
_space_group_IT_number 2
_symmetry_cell_setting triclinic
_symmetry_space_group_name_Hall '-P 1'
_symmetry_space_group_name_H-M 'P -1'
_atom_sites_solution_hydrogens geom
_atom_sites_solution_primary direct
_atom_sites_solution_secondary difmap
_audit_creation_method SHELXL97
_cell_angle_alpha 94.368(4)
_cell_angle_beta 102.874(4)
_cell_angle_gamma 110.281(4)
_cell_formula_units_Z 1
_cell_length_a 8.3215(19)
_cell_length_b 8.538(2)
_cell_length_c 9.629(2)
_cell_measurement_reflns_used 1530
_cell_measurement_temperature 292(2)
_cell_measurement_theta_max 21.79
_cell_measurement_theta_min 2.58
_cell_volume 616.7(2)
_computing_cell_refinement SMART
_computing_data_collection 'SMART (Bruker, 2001)'
_computing_data_reduction 'SAINT-Plus (Bruker, 2001)'
_computing_molecular_graphics 'PLATON (Spek, 2003)'
_computing_publication_material PLATON
_computing_structure_refinement 'SHELXL97 (Sheldrick, 1997)'
_computing_structure_solution 'SHELXS97 (Sheldrick, 1997)'
_diffrn_ambient_temperature 292(2)
_diffrn_measured_fraction_theta_full 0.988
_diffrn_measured_fraction_theta_max 0.988
_diffrn_measurement_device_type 'Bruker SMART CCD area-detector'
_diffrn_measurement_method '\f and \w'
_diffrn_radiation_monochromator graphite
_diffrn_radiation_source 'fine-focus sealed tube'
_diffrn_radiation_type MoK\a
_diffrn_radiation_wavelength 0.71073
_diffrn_reflns_av_R_equivalents 0.0281
_diffrn_reflns_av_sigmaI/netI 0.0468
_diffrn_reflns_limit_h_max 10
_diffrn_reflns_limit_h_min -10
_diffrn_reflns_limit_k_max 10
_diffrn_reflns_limit_k_min -10
_diffrn_reflns_limit_l_max 11
_diffrn_reflns_limit_l_min -11
_diffrn_reflns_number 4792
_diffrn_reflns_theta_full 26.00
_diffrn_reflns_theta_max 26.00
_diffrn_reflns_theta_min 2.20
_diffrn_standards_decay_% 0
_exptl_absorpt_coefficient_mu 0.274
_exptl_absorpt_correction_T_max 0.9731
_exptl_absorpt_correction_T_min 0.9472
_exptl_absorpt_correction_type multi-scan
_exptl_absorpt_process_details '(SADABS; Sheldrick, 2001)'
_exptl_crystal_colour colourless
_exptl_crystal_density_diffrn 1.504
_exptl_crystal_density_method 'not measured'
_exptl_crystal_description Block
_exptl_crystal_F_000 290
_exptl_crystal_size_max 0.20
_exptl_crystal_size_mid 0.10
_exptl_crystal_size_min 0.10
_refine_diff_density_max 0.444
_refine_diff_density_min -0.388
_refine_ls_extinction_method none
_refine_ls_goodness_of_fit_ref 1.033
_refine_ls_hydrogen_treatment mixed
_refine_ls_matrix_type full
_refine_ls_number_parameters 184
_refine_ls_number_reflns 2391
_refine_ls_number_restraints 4
_refine_ls_restrained_S_all 1.032
_refine_ls_R_factor_all 0.0754
_refine_ls_R_factor_gt 0.0558
_refine_ls_shift/su_max 0.000
_refine_ls_shift/su_mean 0.000
_refine_ls_structure_factor_coef Fsqd
_refine_ls_weighting_details 'calc w = 1/[\s^2^(Fo^2^)+(0.0894P)^2^] where P=(Fo^2^+2Fc^2^)/3'
_refine_ls_weighting_scheme calc
_refine_ls_wR_factor_gt 0.1427
_refine_ls_wR_factor_ref 0.1537
_reflns_number_gt 1777
_reflns_number_total 2391
_reflns_threshold_expression I>2\s(I)
_cod_data_source_file bx2014.cif
_cod_data_source_block I
_cod_original_sg_symbol_H-M P-1
_cod_database_code 2210137
_cod_database_fobs_code 2210137

loop_
_symmetry_equiv_pos_as_xyz
'x, y, z'
'-x, -y, -z'

loop_
_atom_site_type_symbol
_atom_site_label
_atom_site_fract_x
_atom_site_fract_y
_atom_site_fract_z
_atom_site_U_iso_or_equiv
_atom_site_adp_type
_atom_site_calc_flag
_atom_site_refinement_flags
_atom_site_occupancy
S S1 1.10076(9) 0.37789(9) 0.71539(8) 0.0502(3) Uani d . 1
N N1 1.1423(3) 0.2945(3) 0.8583(2) 0.0483(6) Uani d . 1
N N2 0.2553(3) 0.1403(3) 0.2310(3) 0.0475(6) Uani d D 1
C C1 0.8720(3) 0.3300(3) 0.8591(3) 0.0360(6) Uani d . 1
C C2 0.7252(3) 0.3256(3) 0.9045(3) 0.0462(7) Uani d . 1
H H2 0.7080 0.2874 0.9900 0.055 Uiso calc R 1
C C3 0.6034(4) 0.3798(4) 0.8188(3) 0.0545(7) Uani d . 1
H H3 0.5029 0.3779 0.8471 0.065 Uiso calc R 1
C C4 0.6301(4) 0.4364(4) 0.6925(3) 0.0566(8) Uani d . 1
H H4 0.5464 0.4713 0.6365 0.068 Uiso calc R 1
C C5 0.7787(4) 0.4427(3) 0.6465(3) 0.0528(7) Uani d . 1
H H5 0.7968 0.4811 0.5613 0.063 Uiso calc R 1
C C6 0.8982(3) 0.3891(3) 0.7340(3) 0.0403(6) Uani d . 1
C C7 1.0190(3) 0.2751(3) 0.9298(3) 0.0392(6) Uani d . 1
C C8 0.1999(4) 0.1048(4) 0.3469(3) 0.0550(8) Uani d . 1
H H8 0.0954 0.1169 0.3553 0.066 Uiso calc R 1
C C9 0.2932(4) 0.0507(4) 0.4547(3) 0.0509(7) Uani d . 1
H H9 0.2526 0.0267 0.5361 0.061 Uiso calc R 1
C C10 0.4488(3) 0.0312(3) 0.4430(3) 0.0363(6) Uani d . 1
C C11 0.5043(4) 0.0734(4) 0.3219(3) 0.0552(8) Uani d . 1
H H11 0.6100 0.0658 0.3115 0.066 Uiso calc R 1
C C12 0.4047(4) 0.1266(4) 0.2163(3) 0.0606(8) Uani d . 1
H H12 0.4421 0.1531 0.1340 0.073 Uiso calc R 1
O O1 1.2317(3) 0.5436(3) 0.7286(2) 0.0675(6) Uani d . 1
O O2 1.0732(3) 0.2632(3) 0.5878(2) 0.0717(6) Uani d . 1
O O3 1.0186(2) 0.2134(2) 1.0429(2) 0.0517(5) Uani d . 1
O O4 0.2537(4) 0.0068(4) 0.8514(3) 0.0817(8) Uani d D 1
H H41 0.222(5) 0.091(3) 0.856(5) 0.113(15) Uiso d D 1
H H42 0.185(5) -0.071(4) 0.886(5) 0.126(18) Uiso d D 1
H H1' 0.199(4) 0.175(4) 0.162(2) 0.068(10) Uiso d D 1

loop_
_atom_site_aniso_label
_atom_site_aniso_U_11
_atom_site_aniso_U_22
_atom_site_aniso_U_33
_atom_site_aniso_U_12
_atom_site_aniso_U_13
_atom_site_aniso_U_23
S1 0.0521(5) 0.0606(5) 0.0490(5) 0.0252(4) 0.0254(3) 0.0190(3)
N1 0.0435(13) 0.0619(14) 0.0524(15) 0.0282(11) 0.0202(11) 0.0216(12)
N2 0.0451(13) 0.0521(13) 0.0447(14) 0.0217(11) 0.0035(11) 0.0127(11)
C1 0.0360(13) 0.0384(13) 0.0350(13) 0.0159(11) 0.0080(11) 0.0094(11)
C2 0.0410(14) 0.0538(16) 0.0476(16) 0.0193(13) 0.0149(12) 0.0138(13)
C3 0.0391(15) 0.0568(17) 0.070(2) 0.0231(13) 0.0101(14) 0.0121(15)
C4 0.0493(17) 0.0561(17) 0.0611(19) 0.0267(14) -0.0042(14) 0.0140(15)
C5 0.0630(19) 0.0548(17) 0.0431(16) 0.0259(15) 0.0087(14) 0.0196(13)
C6 0.0440(14) 0.0420(14) 0.0350(14) 0.0169(12) 0.0083(11) 0.0088(11)
C7 0.0368(13) 0.0407(14) 0.0406(15) 0.0159(11) 0.0078(11) 0.0113(12)
C8 0.0466(16) 0.081(2) 0.0506(18) 0.0387(15) 0.0123(14) 0.0189(15)
C9 0.0425(15) 0.080(2) 0.0418(16) 0.0330(14) 0.0146(12) 0.0178(14)
C10 0.0324(12) 0.0370(13) 0.0356(13) 0.0117(10) 0.0053(10) 0.0015(11)
C11 0.0463(16) 0.085(2) 0.0491(17) 0.0353(15) 0.0192(13) 0.0269(16)
C12 0.0588(19) 0.086(2) 0.0494(18) 0.0330(17) 0.0221(15) 0.0294(16)
O1 0.0591(13) 0.0704(14) 0.0772(16) 0.0164(11) 0.0324(11) 0.0317(12)
O2 0.0881(16) 0.0863(15) 0.0565(13) 0.0404(13) 0.0379(12) 0.0111(11)
O3 0.0478(11) 0.0700(13) 0.0471(12) 0.0295(10) 0.0133(9) 0.0294(10)
O4 0.0833(18) 0.0867(18) 0.117(2) 0.0539(16) 0.0624(16) 0.0456(17)

loop_
_atom_type_symbol
_atom_type_description
_atom_type_scat_dispersion_real
_atom_type_scat_dispersion_imag
_atom_type_scat_source
C C 0.0033 0.0016 'International Tables Vol C Tables 4.2.6.8 and 6.1.1.4'
H H 0.0000 0.0000 'International Tables Vol C Tables 4.2.6.8 and 6.1.1.4'
N N 0.0061 0.0033 'International Tables Vol C Tables 4.2.6.8 and 6.1.1.4'
O O 0.0106 0.0060 'International Tables Vol C Tables 4.2.6.8 and 6.1.1.4'
S S 0.1246 0.1234 'International Tables Vol C Tables 4.2.6.8 and 6.1.1.4'

loop_
_geom_angle_atom_site_label_1
_geom_angle_atom_site_label_2
_geom_angle_atom_site_label_3
_geom_angle_site_symmetry_3
_geom_angle
O1 S1 O2 . 114.85(12)
O1 S1 N1 . 111.28(13)
O2 S1 N1 . 110.40(13)
O1 S1 C6 . 110.97(12)
O2 S1 C6 . 111.31(13)
N1 S1 C6 . 96.58(11)
C7 N1 S1 . 111.60(17)
C8 N2 C12 . 121.1(2)
C8 N2 H1' . 122(2)
C12 N2 H1' . 117(2)
C6 C1 C2 . 120.7(2)
C6 C1 C7 . 111.0(2)
C2 C1 C7 . 128.2(2)
C1 C2 C3 . 118.0(3)
C1 C2 H2 . 121.0
C3 C2 H2 . 121.0
C4 C3 C2 . 120.6(3)
C4 C3 H3 . 119.7
C2 C3 H3 . 119.7
C3 C4 C5 . 121.8(2)
C3 C4 H4 . 119.1
C5 C4 H4 . 119.1
C6 C5 C4 . 116.5(3)
C6 C5 H5 . 121.7
C4 C5 H5 . 121.7
C1 C6 C5 . 122.3(2)
C1 C6 S1 . 106.96(18)
C5 C6 S1 . 130.7(2)
O3 C7 N1 . 124.8(2)
O3 C7 C1 . 121.4(2)
N1 C7 C1 . 113.8(2)
N2 C8 C9 . 121.0(3)
N2 C8 H8 . 119.5
C9 C8 H8 . 119.5
C8 C9 C10 . 120.0(3)
C8 C9 H9 . 120.0
C10 C9 H9 . 120.0
C11 C10 C9 . 117.1(2)
C11 C10 C10 2_656 121.5(3)
C9 C10 C10 2_656 121.3(3)
C12 C11 C10 . 120.4(3)
C12 C11 H11 . 119.8
C10 C11 H11 . 119.8
N2 C12 C11 . 120.3(3)
N2 C12 H12 . 119.9
C11 C12 H12 . 119.9
H41 O4 H42 . 107(3)

loop_
_geom_bond_atom_site_label_1
_geom_bond_atom_site_label_2
_geom_bond_site_symmetry_2
_geom_bond_distance
S1 O1 . 1.431(2)
S1 O2 . 1.434(2)
S1 N1 . 1.621(2)
S1 C6 . 1.768(3)
N1 C7 . 1.329(3)
N2 C8 . 1.317(4)
N2 C12 . 1.325(3)
N2 H1' . 0.859(10)
C1 C6 . 1.374(3)
C1 C2 . 1.375(3)
C1 C7 . 1.502(3)
C2 C3 . 1.391(4)
C2 H2 . 0.9300
C3 C4 . 1.377(4)
C3 H3 . 0.9300
C4 C5 . 1.389(4)
C4 H4 . 0.9300
C5 C6 . 1.382(3)
C5 H5 . 0.9300
C7 O3 . 1.246(3)
C8 C9 . 1.362(4)
C8 H8 . 0.9300
C9 C10 . 1.389(3)
C9 H9 . 0.9300
C10 C11 . 1.375(4)
C10 C10 2_656 1.485(5)
C11 C12 . 1.372(4)
C11 H11 . 0.9300
C12 H12 . 0.9300
O4 H41 . 0.853(18)
O4 H42 . 0.857(19)

loop_
_geom_hbond_atom_site_label_D
_geom_hbond_atom_site_label_H
_geom_hbond_atom_site_label_A
_geom_hbond_site_symmetry_A
_geom_hbond_distance_DH
_geom_hbond_distance_HA
_geom_hbond_distance_DA
_geom_hbond_angle_DHA
N2 H1' O3 1_454 0.86(2) 1.81(2) 2.642(3) 163(3)
O4 H41 N1 1_455 0.86(3) 2.05(3) 2.913(3) 176(4)
O4 H42 O3 2_657 0.85(3) 2.00(3) 2.838(3) 168(3)
C8 H8 O2 1_455 0.93 2.56 3.154(4) 122
C11 H11 O4 2_656 0.93 2.29 3.095(4) 144
